data_2003468
loop_
_publ_author_name
'Sudha, L.'
'Subramanian, K.'
'Sivaraman, J.'
'Ramakrishnan, V. T.'
'Steiner, Th.'
'Koellner, G.'

_publ_section_title
;
 5-(Isopropylamino)-8-methyl-2-quinolone
;
_journal_issue 5
_journal_name_full 'Acta Crystallographica Section C'
_journal_page_first 1026
_journal_page_last 1028
_journal_paper_doi 10.1107/S0108270194012813
_journal_volume 51
_journal_year 1995
_chemical_formula_sum 'C13 H16 N2 O'
_chemical_formula_weight 216
_space_group_IT_number 14
_symmetry_cell_setting monoclinic
_symmetry_space_group_name_Hall '-P 2ybc'
_symmetry_space_group_name_H-M 'P 1 21/c 1'
_atom_type_scat_source IntTabIV
_cell_angle_alpha 90
_cell_angle_beta 92.73(3)
_cell_angle_gamma 90
_cell_formula_units_Z 4
_cell_length_a 8.478(3)
_cell_length_b 8.386(3)
_cell_length_c 16.719(7)
_cell_measurement_reflns_used 22
_cell_measurement_temperature 294
_cell_measurement_theta_max 22
_cell_measurement_theta_min 10
_cell_volume 1187.3(8)
_diffrn_measurement_device 'Enraf-Nonius CAD-4'
_diffrn_measurement_method \w/2\q
_diffrn_radiation_type CuK\a
_diffrn_radiation_wavelength 1.54184
_diffrn_reflns_av_R_equivalents 0.047
_diffrn_reflns_limit_h_max 9
_diffrn_reflns_limit_h_min -9
_diffrn_reflns_limit_k_max 9
_diffrn_reflns_limit_k_min 0
_diffrn_reflns_limit_l_max 18
_diffrn_reflns_limit_l_min 0
_diffrn_reflns_number 1979
_diffrn_reflns_theta_max 60
_diffrn_standards_decay_% <2
_diffrn_standards_interval_time 60
_diffrn_standards_number 3
_exptl_absorpt_coefficient_mu 0.584
_exptl_absorpt_correction_type none
_exptl_crystal_colour Colourless
_exptl_crystal_density_diffrn 1.20
_exptl_crystal_density_meas 1.21
_exptl_crystal_description Needle
_exptl_crystal_size_max 0.6
_exptl_crystal_size_mid 0.5
_exptl_crystal_size_min 0.5
_refine_diff_density_max 0.3261
_refine_diff_density_min -0.2817
_refine_ls_extinction_method none
_refine_ls_hydrogen_treatment 'H atoms refined isotropically'
_refine_ls_number_parameters 209
_refine_ls_number_reflns 1614
_refine_ls_R_factor_obs 0.0747
_refine_ls_shift/esd_max 0.009
_refine_ls_structure_factor_coef F
_refine_ls_weighting_details 'w=0.5895/[\s^2^(F) + 0.006344F^2^]'
_refine_ls_weighting_scheme calc
_refine_ls_wR_factor_obs 0.089
_reflns_number_observed 1614
_reflns_observed_criterion F>3\s(F)
_cod_data_source_file ka1096.cif
_cod_data_source_block ka1096a
_cod_depositor_comments
;
The following automatic conversions were performed:

'_refine_ls_weighting_scheme' value 'w=0.5895/[\s^2^(F) +
0.006344F^2^]' was changed to 'calc'. New tag
'_refine_ls_weighting_details' was created. The value of the new tag
was set to 'w=0.5895/[\s^2^(F) + 0.006344F^2^]'.

Automatic conversion script
Id: cif_fix_values 3143 2015-03-26 13:38:13Z robertas 
;
_cod_original_sg_symbol_H-M 'P 21/c'
_cod_original_formula_sum 'C13 H16 N2 O1'
_cod_database_code 2003468

loop_
_symmetry_equiv_pos_as_xyz
x,y,z
x,1/2-y,1/2+z
-x,-y,-z
-x,1/2+y,1/2-z

loop_
_atom_site_label
_atom_site_fract_x
_atom_site_fract_y
_atom_site_fract_z
_atom_site_U_iso_or_equiv
N(1) 1.0958(4) -.1625(4) .4296(2) 3.6(1)
C(2) 1.0412(4) -.0441(5) .3796(2) 3.8(1)
O(2) .9629(3) .0697(3) .4067(2) 4.8(1)
C(3) 1.0764(5) -.0594(5) .2977(2) 4.0(1)
C(4) 1.1552(5) -.1880(5) .2719(2) 3.9(1)
C(5) 1.2969(4) -.4459(5) .2975(2) 3.7(1)
C(6) 1.3518(5) -.5544(5) .3553(3) 4.6(1)
C(7) 1.3193(5) -.5347(5) .4344(3) 4.9(1)
C(8) 1.2326(5) -.4085(5) .4630(2) 4.2(1)
C(8') 1.1998(10) -.3937(8) .5501(3) 5.8(2)
C(9) 1.1795(4) -.2962(4) .4056(2) 3.5(1)
C(10) 1.2094(4) -.3115(4) .3249(2) 3.4(1)
N(11) 1.3283(4) -.4567(4) .2180(2) 4.3(1)
C(12) 1.4146(5) -.5906(6) .1855(3) 5.1(1)
C(13) 1.3174(9) -.7444(8) .1811(5) 7.2(2)
C(14) 1.4688(10) -.5420(12) .1042(4) 7.8(3)
H(1) 1.076(4) -.151(4) .480(2) .036(9)
H(3) 1.023(3) .019(4) .253(2) .068(7)
H(4) 1.175(4) -.189(4) .216(2) .041(9)
H(6) 1.403(4) -.646(5) .340(2) .074(10)
H(7) 1.364(5) -.610(5) .476(3) .078(12)
H(8')a 1.245(6) -.475(6) .579(3) .119(16)
H(8')b 1.273(6) -.288(6) .575(3) .116(14)
H(8')c 1.102(8) -.377(8) .562(4) .108(25)
H(11) 1.253(4) -.414(4) .170(2) .081(8)
H(12) 1.512(5) -.611(5) .221(3) .081(12)
H(13)a 1.217(5) -.720(5) .135(5) .098(11)
H(13)b 1.376(7) -.821(8) .159(4) .141(22)
H(13)c 1.263(6) -.772(7) .225(3) .101(19)
H(14)a 1.548(8) -.450(9) .111(4) .182(30)
H(14)b 1.509(7) -.622(7) .083(4) .127(18)
H(14)c 1.367(6) -.513(6) .057(3) .129(14)

loop_
_geom_angle_atom_site_label_1
_geom_angle_atom_site_label_2
_geom_angle_atom_site_label_3
_geom_angle
_geom_angle_publ_flag
C(2) N(1) C(9) 124.8(3) yes
N(1) C(2) C(3) 116.4(4) yes
N(1) C(2) O(2) 120.0(3) yes
O(2) C(2) C(3) 123.6(4) yes
C(2) C(3) C(4) 120.7(3) yes
C(3) C(4) C(10) 122.1(3) yes
C(10) C(5) N(11) 119.2(3) yes
C(6) C(5) N(11) 123.8(4) yes
C(6) C(5) C(10) 116.9(3) yes
C(5) C(6) C(7) 121.0(4) yes
C(6) C(7) C(8) 123.9(4) yes
C(7) C(8) C(9) 115.8(4) yes
C(7) C(8) C(8') 121.6(4) yes
C(8') C(8) C(9) 122.7(4) yes
N(1) C(9) C(8) 119.6(3) yes
C(8) C(9) C(10) 122.3(3) yes
N(1) C(9) C(10) 118.1(3) yes
C(5) C(10) C(9) 120.2(3) yes
C(4) C(10) C(9) 117.9(3) yes
C(4) C(10) C(5) 121.9(3) yes
C(5) N(11) C(12) 122.4(4) yes
N(11) C(12) C(14) 107.9(5) yes
N(11) C(12) C(13) 112.8(4) yes
C(13) C(12) C(14) 111.7(5) yes

loop_
_geom_bond_atom_site_label_1
_geom_bond_atom_site_label_2
_geom_bond_distance
_geom_bond_publ_flag
N(1) C(2) 1.365(5) yes
N(1) C(9) 1.396(5) yes
C(2) O(2) 1.259(5) yes
C(2) C(3) 1.421(5) yes
C(3) C(4) 1.350(6) yes
C(4) C(10) 1.425(5) yes
C(5) C(6) 1.391(6) yes
C(5) C(10) 1.436(5) yes
C(5) N(11) 1.371(5) yes
C(6) C(7) 1.374(7) yes
C(7) C(8) 1.387(6) yes
C(8) C(8') 1.501(6) yes
C(8) C(9) 1.403(5) yes
C(9) C(10) 1.391(5) yes
N(11) C(12) 1.459(6) yes
C(12) C(13) 1.530(9) yes
C(12) C(14) 1.511(9) yes
N(1) H(1) .87(4) no
C(3) H(3) 1.08(3) no
C(4) H(4) .95(4) no
C(6) H(6) .92(4) no
C(7) H(7) 1.00(5) no
C(8') H(8')a .91(5) no
C(8') H(8')b 1.15(5) no
C(8') H(8')c .87(7) no
N(11) H(11) 1.06(3) no
C(12) H(12) 1.02(3) no
C(13) H(13)a 1.14(3) no
C(13) H(13)b .90(3) no
C(13) H(13)c .91(3) no
C(14) H(14)a 1.02(3) no
C(14) H(14)b .84(3) no
C(14) H(14)c 1.17(3) no
